data_9001301
loop_
_publ_author_name
'Angel, R. J.'
'Cressey, G.'
'Criddle, A. J.'

_publ_section_title 'Edgarbaileyite, Hg6Si2O7: The crystal structure of the first mercury silicate'
_journal_name_full 'American Mineralogist'
_journal_page_first 1192
_journal_page_last 1196
_journal_volume 75
_journal_year 1990
_chemical_formula_sum 'Hg6 O7 Si2'
_chemical_name_mineral Edgarbaileyite
_space_group_IT_number 12
_symmetry_space_group_name_Hall '-C 2y'
_symmetry_space_group_name_H-M 'C 1 2/m 1'
_cell_angle_alpha 90
_cell_angle_beta 111.73
_cell_angle_gamma 90
_cell_length_a 11.755
_cell_length_b 7.678
_cell_length_c 5.991
_cell_formula_units_Z 2
_cell_volume 502.293
_database_code_amcsd 0001331
_exptl_crystal_density_diffrn 9.069
_cod_original_formula_sum 'Hg6 Si2 O7'
_cod_database_code 9001301

loop_
_space_group_symop_operation_xyz
x,y,z
1/2+x,1/2+y,z
x,-y,z
1/2+x,1/2-y,z
-x,y,-z
1/2-x,1/2+y,-z
-x,-y,-z
1/2-x,1/2-y,-z

loop_
_atom_site_aniso_label
_atom_site_aniso_U_11
_atom_site_aniso_U_22
_atom_site_aniso_U_33
_atom_site_aniso_U_12
_atom_site_aniso_U_13
_atom_site_aniso_U_23
Hg1 0.00906 0.03046 0.02008 0.00000 0.00585 0.00000
Hg2 0.00967 0.02150 0.02118 0.00085 0.00339 0.00216

loop_
_atom_site_label
_atom_site_fract_x
_atom_site_fract_y
_atom_site_fract_z
_atom_site_U_iso_or_equiv
Hg1 0.11400 0.00000 0.04900 0.01976
Hg2 0.11550 0.24230 0.57890 0.01798
Si 0.64910 0.00000 0.10500 0.01520
O1 0.30300 0.00000 0.11300 0.02280
O2 0.31100 0.16800 0.72800 0.02153
O3 0.50000 0.00000 0.00000 0.00127

loop_
_cod_related_entry_id
_cod_related_entry_database
_cod_related_entry_code
1 AMCSD 0001331
